data_7213133
loop_
_publ_author_name
'Ariffin, Azhar'
'Blake, Alexander J.'
'Ebden, Mark R.'
'Li, Wan-Sheung'
'Simpkins, Nigel S.'
'Fox, David N. A.'

_publ_section_title
;
 The diastereoselective and enantioselective substitution reactions of an
 isoindoline--borane complex
;
_journal_issue 17
_journal_name_full 'Journal of the Chemical Society, Perkin Transactions 1'
_journal_page_first 2439
_journal_paper_doi 10.1039/a904788c
_journal_year 1999
_chemical_formula_sum 'C12 H18 I N'
_chemical_formula_weight 303.17
_chemical_name_systematic
; 
 ? 
;
_space_group_IT_number 4
_symmetry_cell_setting monoclinic
_symmetry_space_group_name_Hall 'P 2yb'
_symmetry_space_group_name_H-M 'P 1 21 1'
_atom_sites_solution_hydrogens geom
_atom_sites_solution_primary direct
_audit_creation_method SHELXL-97
_cell_angle_alpha 90.00
_cell_angle_beta 97.22(3)
_cell_angle_gamma 90.00
_cell_formula_units_Z 2
_cell_length_a 8.639(3)
_cell_length_b 7.619(4)
_cell_length_c 9.731(4)
_cell_measurement_reflns_used 35
_cell_measurement_temperature 150(2)
_cell_measurement_theta_max 16.5
_cell_measurement_theta_min 13.2
_cell_volume 635.4(5)
_computing_cell_refinement 'STADI4 (Stoe & Cie, 1997a)'
_computing_data_collection 'STADI4 (Stoe & Cie, 1997a)'
_computing_data_reduction 'X-RED (Stoe & Cie, 1997b)'
_computing_molecular_graphics 'SHELXTL/PC (Sheldrick, 1994)'
_computing_publication_material 'SHELXL-97 (Sheldrick, 1997)'
_computing_structure_refinement 'SHELXL-97 (Sheldrick, 1997)'
_computing_structure_solution 'SHELXS-97 (Sheldrick, 1990)'
_diffrn_ambient_temperature 150(2)
_diffrn_measured_fraction_theta_full 0.993
_diffrn_measured_fraction_theta_max 0.993
_diffrn_measurement_device_type 'Stoe Stadi-4 four-circle'
_diffrn_measurement_method omega/theta
_diffrn_radiation_monochromator graphite
_diffrn_radiation_source 'fine-focus sealed tube'
_diffrn_radiation_type MoK\a
_diffrn_radiation_wavelength 0.71073
_diffrn_reflns_av_R_equivalents 0.0138
_diffrn_reflns_av_sigmaI/netI 0.0123
_diffrn_reflns_limit_h_max 10
_diffrn_reflns_limit_h_min -10
_diffrn_reflns_limit_k_max 9
_diffrn_reflns_limit_k_min -9
_diffrn_reflns_limit_l_max 11
_diffrn_reflns_limit_l_min -11
_diffrn_reflns_number 3969
_diffrn_reflns_theta_full 25.00
_diffrn_reflns_theta_max 25.00
_diffrn_reflns_theta_min 3.41
_diffrn_standards_decay_% 3.0
_diffrn_standards_interval_time 60
_diffrn_standards_number 3
_exptl_absorpt_coefficient_mu 2.486
_exptl_absorpt_correction_T_max 0.782
_exptl_absorpt_correction_T_min 0.334
_exptl_absorpt_correction_type numerical
_exptl_crystal_colour colourless
_exptl_crystal_density_diffrn 1.585
_exptl_crystal_density_meas ?
_exptl_crystal_density_method 'not measured'
_exptl_crystal_description plate
_exptl_crystal_F_000 300
_exptl_crystal_size_max 0.54
_exptl_crystal_size_mid 0.50
_exptl_crystal_size_min 0.10
_refine_diff_density_max 0.29
_refine_diff_density_min -0.41
_refine_diff_density_rms 0.04
_refine_ls_abs_structure_details 'Flack H D (1983), Acta Cryst. A39, 876-881'
_refine_ls_abs_structure_Flack 0.15(3)
_refine_ls_extinction_coef 0.0036(6)
_refine_ls_extinction_expression Fc^*^=kFc[1+0.001xFc^2^\l^3^/sin(2\q)]^-1/4^
_refine_ls_extinction_method SHELXL
_refine_ls_goodness_of_fit_ref 1.085
_refine_ls_hydrogen_treatment constr
_refine_ls_matrix_type full
_refine_ls_number_parameters 129
_refine_ls_number_reflns 2227
_refine_ls_number_restraints 36
_refine_ls_restrained_S_all 1.086
_refine_ls_R_factor_all 0.0127
_refine_ls_R_factor_gt 0.0125
_refine_ls_shift/su_max 0.001
_refine_ls_shift/su_mean 0.000
_refine_ls_structure_factor_coef Fsqd
_refine_ls_weighting_details 'w=1/[\s^2^(Fo^2^)+(0.017P)^2^+0.27P] where P=(Fo^2^+2Fc^2^)/3'
_refine_ls_weighting_scheme calc
_refine_ls_wR_factor_gt 0.0317
_refine_ls_wR_factor_ref 0.0318
_reflns_number_gt 2207
_reflns_number_total 2227
_reflns_threshold_expression >2sigma(I)
_cod_data_source_file 904788csup1.cif
_cod_data_source_block Compound_7
_cod_depositor_comments
;
The following automatic conversions were performed:

'_exptl_crystal_density_meas' value 'not measured' was changed to '?'
- the value is perceived as not measured.

Automatic conversion script
Id: cif_fix_values 3008 2015-01-20 13:52:24Z robertas 

The following automatic conversions were performed:

'_refine_ls_weighting_scheme' value 'calc
w=1/[\s^2^(Fo^2^)+(0.017P)^2^+0.27P] where P=(Fo^2^+2Fc^2^)/3' was
changed to 'calc'. New tag '_refine_ls_weighting_details' was
created. The value of the new tag was set to
'w=1/[\s^2^(Fo^2^)+(0.017P)^2^+0.27P] where P=(Fo^2^+2Fc^2^)/3'.

Automatic conversion script
Id: cif_fix_values 3143 2015-03-26 13:38:13Z robertas 
;
_cod_database_code 7213133

loop_
_symmetry_equiv_pos_as_xyz
'x, y, z'
'-x, y+1/2, -z'

loop_
_atom_site_label
_atom_site_type_symbol
_atom_site_fract_x
_atom_site_fract_y
_atom_site_fract_z
_atom_site_U_iso_or_equiv
_atom_site_adp_type
_atom_site_occupancy
_atom_site_calc_flag
_atom_site_refinement_flags
C1 C 0.2883(6) 0.6575(6) 0.7263(5) 0.0194(8) Uani 1 d U
H1 H 0.2559 0.5614 0.7865 0.023 Uiso 1 calc R
C1' C 0.2859(3) 0.5884(4) 0.5778(2) 0.0267(5) Uani 1 d U
H1'A H 0.1781 0.5537 0.5412 0.032 Uiso 1 calc R
H1'B H 0.3187 0.6831 0.5181 0.032 Uiso 1 calc R
C1" C 0.3941(3) 0.4312(4) 0.5726(3) 0.0380(6) Uani 1 d U
H1"A H 0.3921 0.3922 0.4764 0.057 Uiso 1 calc R
H1"B H 0.3590 0.3353 0.6283 0.057 Uiso 1 calc R
H1"C H 0.5007 0.4649 0.6096 0.057 Uiso 1 calc R
N2 N 0.17917(17) 0.8158(7) 0.73364(16) 0.0177(4) Uani 1 d U
C2' C 0.1355(2) 0.8240(9) 0.87841(17) 0.0220(3) Uani 1 d U
H2'A H 0.0694 0.7232 0.8942 0.033 Uiso 1 calc R
H2'B H 0.0782 0.9330 0.8901 0.033 Uiso 1 calc R
H2'C H 0.2303 0.8212 0.9452 0.033 Uiso 1 calc R
C2" C 0.0303(2) 0.8155(9) 0.6362(2) 0.0257(6) Uani 1 d U
H2"A H -0.0309 0.7111 0.6531 0.039 Uiso 1 calc R
H2"B H 0.0545 0.8139 0.5404 0.039 Uiso 1 calc R
H2"C H -0.0300 0.9211 0.6513 0.039 Uiso 1 calc R
C3 C 0.2770(6) 0.9748(6) 0.7080(5) 0.0237(9) Uani 1 d U
H3A H 0.2433 1.0807 0.7552 0.028 Uiso 1 calc R
H3B H 0.2753 0.9992 0.6079 0.028 Uiso 1 calc R
C4 C 0.4394(5) 0.9093(9) 0.7745(5) 0.0202(11) Uani 1 d U
C5 C 0.5688(6) 1.0130(7) 0.8260(6) 0.0298(11) Uani 1 d U
H5 H 0.5656 1.1374 0.8201 0.036 Uiso 1 calc R
C6 C 0.7020(6) 0.9248(6) 0.8862(6) 0.0338(11) Uani 1 d U
H6 H 0.7939 0.9887 0.9182 0.041 Uiso 1 calc R
C7 C 0.6994(6) 0.7442(7) 0.8990(6) 0.0327(10) Uani 1 d U
H7 H 0.7890 0.6860 0.9442 0.039 Uiso 1 calc R
C8 C 0.5704(7) 0.6455(7) 0.8480(7) 0.0311(11) Uani 1 d U
H8 H 0.5733 0.5211 0.8549 0.037 Uiso 1 calc R
C9 C 0.4394(5) 0.7279(8) 0.7880(6) 0.0190(9) Uani 1 d U
I I 0.946869(12) 1.32676(18) 0.767881(10) 0.02337(6) Uani 1 d .

loop_
_atom_site_aniso_label
_atom_site_aniso_U_11
_atom_site_aniso_U_22
_atom_site_aniso_U_33
_atom_site_aniso_U_23
_atom_site_aniso_U_13
_atom_site_aniso_U_12
C1 0.0194(16) 0.0203(14) 0.0184(16) 0.0007(12) 0.0019(12) 0.0076(11)
C1' 0.0276(12) 0.0303(12) 0.0223(12) -0.0039(10) 0.0031(10) -0.0001(10)
C1" 0.0469(16) 0.0309(15) 0.0387(15) -0.0101(12) 0.0148(12) 0.0052(12)
N2 0.0161(6) 0.0204(11) 0.0163(7) 0.0028(14) 0.0015(5) -0.0038(14)
C2' 0.0191(8) 0.0292(9) 0.0184(8) -0.004(3) 0.0049(6) 0.001(3)
C2" 0.0192(8) 0.0349(16) 0.0212(8) 0.0004(19) -0.0044(7) 0.0047(19)
C3 0.0186(17) 0.0225(17) 0.031(2) 0.0043(14) 0.0047(14) 0.0042(13)
C4 0.0157(17) 0.024(2) 0.021(2) -0.0045(11) 0.0049(14) -0.0021(12)
C5 0.0213(18) 0.0232(19) 0.047(3) -0.0090(16) 0.0133(16) -0.0061(14)
C6 0.022(2) 0.0376(19) 0.043(3) -0.0151(18) 0.0073(17) -0.0131(17)
C7 0.0140(17) 0.0475(19) 0.036(2) 0.0015(17) 0.0012(16) -0.0015(16)
C8 0.025(2) 0.025(2) 0.042(2) 0.0021(16) 0.0028(17) 0.0030(15)
C9 0.0235(18) 0.0131(16) 0.0219(17) -0.0001(15) 0.0092(13) -0.0035(11)
I 0.02708(8) 0.02406(8) 0.01971(8) -0.00115(12) 0.00580(4) -0.00243(14)

loop_
_atom_type_symbol
_atom_type_description
_atom_type_scat_dispersion_real
_atom_type_scat_dispersion_imag
_atom_type_scat_source
C C 0.0033 0.0016 'International Tables Vol C Tables 4.2.6.8 and 6.1.1.4'
H H 0.0000 0.0000 'International Tables Vol C Tables 4.2.6.8 and 6.1.1.4'
N N 0.0061 0.0033 'International Tables Vol C Tables 4.2.6.8 and 6.1.1.4'
I I -0.4742 1.8119 'International Tables Vol C Tables 4.2.6.8 and 6.1.1.4'

loop_
_geom_angle_atom_site_label_1
_geom_angle_atom_site_label_2
_geom_angle_atom_site_label_3
_geom_angle
C9 C1 C1' 114.6(4)
C9 C1 N2 102.3(4)
C1' C1 N2 112.2(3)
C1" C1' C1 111.4(2)
C2" N2 C2' 107.23(14)
C2" N2 C3 110.5(4)
C2' N2 C3 109.4(4)
C2" N2 C1 116.8(4)
C2' N2 C1 107.7(4)
C3 N2 C1 105.14(15)
N2 C3 C4 99.7(4)
C9 C4 C5 122.3(6)
C9 C4 C3 110.4(5)
C5 C4 C3 127.1(6)
C6 C5 C4 117.1(6)
C7 C6 C5 119.7(6)
C6 C7 C8 122.0(6)
C9 C8 C7 119.5(6)
C8 C9 C4 119.4(6)
C8 C9 C1 131.0(6)
C4 C9 C1 109.6(5)

loop_
_geom_bond_atom_site_label_1
_geom_bond_atom_site_label_2
_geom_bond_distance
C1 C9 1.468(7)
C1 C1' 1.535(5)
C1 N2 1.539(6)
C1' C1" 1.524(3)
N2 C2" 1.499(2)
N2 C2' 1.505(2)
N2 C3 1.516(6)
C3 C4 1.551(6)
C4 C9 1.388(4)
C4 C5 1.409(8)
C5 C6 1.396(8)
C6 C7 1.382(4)
C7 C8 1.384(8)
C8 C9 1.360(8)

loop_
_geom_torsion_atom_site_label_1
_geom_torsion_atom_site_label_2
_geom_torsion_atom_site_label_3
_geom_torsion_atom_site_label_4
_geom_torsion
C9 C1 C1' C1" 64.2(5)
N2 C1 C1' C1" -179.8(3)
C9 C1 N2 C2" 158.5(4)
C1' C1 N2 C2" 35.2(5)
C9 C1 N2 C2' -80.8(5)
C1' C1 N2 C2' 155.8(3)
C9 C1 N2 C3 35.7(4)
C1' C1 N2 C3 -87.6(4)
C2" N2 C3 C4 -159.2(3)
C2' N2 C3 C4 83.0(4)
C1 N2 C3 C4 -32.3(3)
N2 C3 C4 C9 18.4(6)
N2 C3 C4 C5 -156.8(5)
C9 C4 C5 C6 3.1(9)
C3 C4 C5 C6 177.8(5)
C4 C5 C6 C7 -3.2(10)
C5 C6 C7 C8 3.1(13)
C6 C7 C8 C9 -2.6(11)
C7 C8 C9 C4 2.3(10)
C7 C8 C9 C1 180.0(6)
C5 C4 C9 C8 -2.7(12)
C3 C4 C9 C8 -178.1(5)
C5 C4 C9 C1 179.2(4)
C3 C4 C9 C1 3.7(8)
C1' C1 C9 C8 -80.3(8)
N2 C1 C9 C8 158.1(6)
C1' C1 C9 C4 97.6(6)
N2 C1 C9 C4 -24.1(7)
